data_2237165
loop_
_publ_author_name
'Baisya, Siddhartha S.'
'Sen, Samir'
'Roy, Parag S.'

_publ_section_title
;
 (2-Amino-7-methyl-4-oxidopteridine-6-carboxylato-\k^3^<i>O</i>^4^,<i>N</i>^5^,<i>O</i>^6^)aqua(1,10-phenanthroline-\k^2^<i>N</i>,<i>N</i>')cobalt(II)
 trihydrate
;
_journal_coeditor_code HY2609
_journal_issue 1
_journal_name_full 'Acta Crystallographica Section E'
_journal_page_first m70
_journal_page_last m71
_journal_paper_doi 10.1107/S1600536812051185
_journal_volume 69
_journal_year 2013
_chemical_formula_iupac '[Co (C8 H5 N5 O3 ) (C12 H8 N2) (H2 O)], 3H2 O'
_chemical_formula_moiety 'C20 H15 Co N7 O4, 3(H2 O)'
_chemical_formula_sum 'C20 H21 Co N7 O7'
_chemical_formula_weight 530.36
_chemical_name_systematic
;
(2-Amino-7-methyl-4-oxidopteridine-6-carboxylato-
\k^3^<i>O</i>^4^,<i>N</i>^5^,<i>O</i>^6^)aqua(1,10-phenanthroline-
\k^2^<i>N</i>,<i>N</i>')cobalt(II) trihydrate
;
_space_group_IT_number 2
_symmetry_cell_setting triclinic
_symmetry_space_group_name_Hall '-P 1'
_symmetry_space_group_name_H-M 'P -1'
_atom_sites_solution_hydrogens difmap
_atom_sites_solution_primary direct
_cell_angle_alpha 97.534(4)
_cell_angle_beta 95.281(4)
_cell_angle_gamma 110.603(4)
_cell_formula_units_Z 2
_cell_length_a 8.454(2)
_cell_length_b 9.934(3)
_cell_length_c 13.778(4)
_cell_measurement_reflns_used 8945
_cell_measurement_temperature 110
_cell_measurement_theta_max 28
_cell_measurement_theta_min 2
_cell_volume 1061.8(5)
_computing_cell_refinement 'SAINT (Bruker, 2007)'
_computing_data_collection 'APEX2 (Bruker, 2007)'
_computing_data_reduction 'SAINT (Bruker, 2007)'
_computing_molecular_graphics 'CAMERON (Watkin <i>et al.</i>, 1996)'
_computing_publication_material 'CRYSTALS (Betteridge <i>et al.</i>, 2003)'
_computing_structure_refinement 'CRYSTALS (Betteridge <i>et al.</i>, 2003)'
_computing_structure_solution 'SHELXS97 (Sheldrick, 2008)'
_diffrn_ambient_temperature 110
_diffrn_measured_fraction_theta_full 0.990
_diffrn_measured_fraction_theta_max 0.909
_diffrn_measurement_device Area
_diffrn_measurement_device_type 'Bruker Kappa APEXII CCD'
_diffrn_measurement_method '\f and \w scans'
_diffrn_radiation_monochromator graphite
_diffrn_radiation_type 'Mo K\a'
_diffrn_radiation_wavelength 0.71073
_diffrn_reflns_av_R_equivalents 0.030
_diffrn_reflns_limit_h_max 11
_diffrn_reflns_limit_h_min -11
_diffrn_reflns_limit_k_max 13
_diffrn_reflns_limit_k_min -12
_diffrn_reflns_limit_l_max 18
_diffrn_reflns_limit_l_min -18
_diffrn_reflns_number 8945
_diffrn_reflns_theta_full 25.097
_diffrn_reflns_theta_max 28.199
_diffrn_reflns_theta_min 1.508
_exptl_absorpt_coefficient_mu 0.870
_exptl_absorpt_correction_T_max 0.97
_exptl_absorpt_correction_T_min 0.82
_exptl_absorpt_correction_type multi-scan
_exptl_absorpt_process_details '(SADABS; Sheldrick, 1996)'
_exptl_crystal_colour pink
_exptl_crystal_density_diffrn 1.659
_exptl_crystal_density_method 'not measured'
_exptl_crystal_description block
_exptl_crystal_F_000 546
_exptl_crystal_size_max 0.230
_exptl_crystal_size_mid 0.110
_exptl_crystal_size_min 0.040
_refine_diff_density_max 0.99
_refine_diff_density_min -0.88
_refine_ls_extinction_method None
_refine_ls_goodness_of_fit_ref 1.0289
_refine_ls_hydrogen_treatment constr
_refine_ls_matrix_type full
_refine_ls_number_parameters 316
_refine_ls_number_reflns 4726
_refine_ls_number_restraints 0
_refine_ls_R_factor_all 0.0626
_refine_ls_R_factor_gt 0.0567
_refine_ls_shift/su_max 0.0001859
_refine_ls_shift/su_mean 0.0000104
_refine_ls_structure_factor_coef Fsqd
_refine_ls_weighting_details
;
Method= Modified Sheldrick
w=1/[\s^2^(F^2^) + ( 0.04P)^2^ + 3.34P], where P=(max(Fo^2^,0) + 2Fc^2^)/3
;
_refine_ls_weighting_scheme calc
_refine_ls_wR_factor_all 0.1290
_refine_ls_wR_factor_gt 0.1257
_refine_ls_wR_factor_ref 0.1290
_reflns_number_gt 4360
_reflns_number_total 4726
_reflns_threshold_expression I>2\s(I)
_cod_data_source_file hy2609.cif
_cod_data_source_block I
_cod_database_code 2237165
_cod_database_fobs_code 2237165

loop_
_symmetry_equiv_pos_as_xyz
x,y,z
-x,-y,-z

loop_
_atom_site_type_symbol
_atom_site_label
_atom_site_fract_x
_atom_site_fract_y
_atom_site_fract_z
_atom_site_U_iso_or_equiv
_atom_site_adp_type
_atom_site_occupancy
Co Co1 0.45982(5) 0.22172(4) 0.22887(3) 0.0125 Uani 1.0000
O O1 0.2062(3) 0.0747(2) 0.23341(17) 0.0176 Uani 1.0000
C C13 0.1224(4) 0.1182(3) 0.2948(2) 0.0159 Uani 1.0000
O O2 -0.0205(3) 0.0408(2) 0.31159(18) 0.0204 Uani 1.0000
C C14 0.2096(4) 0.2762(3) 0.3463(2) 0.0150 Uani 1.0000
N N3 0.3618(3) 0.3367(3) 0.32052(19) 0.0137 Uani 1.0000
C C19 0.4572(4) 0.4746(3) 0.3559(2) 0.0137 Uani 1.0000
C C16 0.4012(4) 0.5628(3) 0.4205(2) 0.0151 Uani 1.0000
N N5 0.4986(3) 0.7057(3) 0.4529(2) 0.0154 Uani 1.0000
C C17 0.6493(4) 0.7539(3) 0.4170(2) 0.0157 Uani 1.0000
N N4 0.7169(3) 0.6739(3) 0.3559(2) 0.0161 Uani 1.0000
C C18 0.6243(4) 0.5321(3) 0.3254(2) 0.0148 Uani 1.0000
O O3 0.6704(3) 0.4463(2) 0.26886(17) 0.0174 Uani 1.0000
N N7 0.7460(4) 0.8957(3) 0.4440(2) 0.0199 Uani 1.0000
H H141 0.8293 0.9343 0.4135 0.0223 Uiso 1.0000
H H142 0.7086 0.9522 0.4775 0.0228 Uiso 1.0000
N N6 0.2466(3) 0.5028(3) 0.4504(2) 0.0176 Uani 1.0000
C C15 0.1508(4) 0.3621(3) 0.4146(2) 0.0171 Uani 1.0000
C C20 -0.0163(4) 0.2992(4) 0.4506(3) 0.0256 Uani 1.0000
H H172 -0.0359 0.3696 0.4963 0.0378 Uiso 1.0000
H H173 -0.0185 0.2188 0.4829 0.0383 Uiso 1.0000
H H171 -0.1061 0.2680 0.3985 0.0380 Uiso 1.0000
O O4 0.5538(3) 0.1469(2) 0.35063(17) 0.0185 Uani 1.0000
H H181 0.4964 0.0663 0.3597 0.0272 Uiso 1.0000
H H182 0.5418 0.1894 0.4013 0.0271 Uiso 1.0000
N N2 0.3758(3) 0.2801(3) 0.0963(2) 0.0162 Uani 1.0000
C C12 0.2567(4) 0.3370(4) 0.0798(3) 0.0196 Uani 1.0000
C C11 0.2191(4) 0.3750(4) -0.0116(3) 0.0230 Uani 1.0000
C C10 0.3071(4) 0.3548(4) -0.0867(3) 0.0220 Uani 1.0000
C C8 0.4354(4) 0.2958(4) -0.0719(2) 0.0183 Uani 1.0000
C C9 0.4634(4) 0.2593(3) 0.0218(2) 0.0138 Uani 1.0000
C C5 0.5897(4) 0.1963(3) 0.0422(2) 0.0147 Uani 1.0000
N N1 0.6075(3) 0.1592(3) 0.1330(2) 0.0152 Uani 1.0000
C C1 0.7247(4) 0.1018(3) 0.1537(2) 0.0178 Uani 1.0000
C C2 0.8260(4) 0.0749(4) 0.0839(3) 0.0225 Uani 1.0000
C C3 0.8069(4) 0.1096(4) -0.0079(3) 0.0221 Uani 1.0000
C C4 0.6854(4) 0.1721(3) -0.0323(2) 0.0179 Uani 1.0000
C C6 0.6545(4) 0.2115(4) -0.1271(3) 0.0227 Uani 1.0000
C C7 0.5346(5) 0.2690(4) -0.1461(3) 0.0241 Uani 1.0000
H H321 0.5124 0.2898 -0.2083 0.0280 Uiso 1.0000
H H311 0.7136 0.1926 -0.1771 0.0268 Uiso 1.0000
H H291 0.8704 0.0898 -0.0554 0.0258 Uiso 1.0000
H H281 0.9086 0.0377 0.1020 0.0257 Uiso 1.0000
H H271 0.7401 0.0814 0.2171 0.0208 Uiso 1.0000
H H221 0.2815 0.3779 -0.1477 0.0263 Uiso 1.0000
H H211 0.1346 0.4115 -0.0211 0.0270 Uiso 1.0000
H H201 0.1976 0.3531 0.1304 0.0229 Uiso 1.0000
O O7 0.9931(4) 0.4695(3) 0.1919(3) 0.0445 Uani 1.0000
H H331 1.0355 0.5568 0.1993 0.0644 Uiso 1.0000
H H332 0.9309 0.4819 0.2305 0.0648 Uiso 1.0000
O O5 0.0341(3) -0.2327(3) 0.28207(18) 0.0224 Uani 1.0000
H H341 0.0418 -0.1559 0.2637 0.0322 Uiso 1.0000
H H342 -0.0472 -0.2571 0.3124 0.0321 Uiso 1.0000
O O6 0.3374(3) -0.0951(2) 0.40693(18) 0.0204 Uani 1.0000
H H351 0.2468 -0.1420 0.3696 0.0287 Uiso 1.0000
H H352 0.3795 -0.1552 0.4182 0.0294 Uiso 1.0000

loop_
_atom_site_aniso_label
_atom_site_aniso_U_11
_atom_site_aniso_U_22
_atom_site_aniso_U_33
_atom_site_aniso_U_12
_atom_site_aniso_U_13
_atom_site_aniso_U_23
Co1 0.0135(2) 0.0131(2) 0.0129(2) 0.00622(16) 0.00458(15) 0.00324(15)
O1 0.0164(11) 0.0142(11) 0.0210(12) 0.0040(9) 0.0048(9) 0.0026(9)
C13 0.0156(15) 0.0157(15) 0.0168(15) 0.0064(12) -0.0002(12) 0.0050(12)
O2 0.0143(11) 0.0173(11) 0.0269(13) 0.0015(9) 0.0059(9) 0.0056(10)
C14 0.0134(14) 0.0150(15) 0.0185(15) 0.0062(12) 0.0048(12) 0.0053(12)
N3 0.0134(12) 0.0130(12) 0.0153(13) 0.0049(10) 0.0035(10) 0.0038(10)
C19 0.0139(14) 0.0141(14) 0.0156(15) 0.0062(12) 0.0053(12) 0.0057(12)
C16 0.0158(15) 0.0172(15) 0.0152(15) 0.0085(12) 0.0029(12) 0.0050(12)
N5 0.0149(13) 0.0129(12) 0.0196(14) 0.0060(10) 0.0040(10) 0.0030(10)
C17 0.0157(15) 0.0175(15) 0.0167(15) 0.0083(12) 0.0030(12) 0.0063(12)
N4 0.0150(13) 0.0148(13) 0.0202(14) 0.0057(10) 0.0078(11) 0.0047(11)
C18 0.0144(15) 0.0169(15) 0.0150(15) 0.0065(12) 0.0036(12) 0.0063(12)
O3 0.0173(11) 0.0170(11) 0.0193(12) 0.0073(9) 0.0065(9) 0.0028(9)
N7 0.0188(14) 0.0136(13) 0.0264(15) 0.0044(11) 0.0081(12) 0.0020(11)
N6 0.0164(13) 0.0169(13) 0.0224(14) 0.0083(11) 0.0071(11) 0.0041(11)
C15 0.0148(15) 0.0171(15) 0.0226(16) 0.0075(12) 0.0065(12) 0.0079(13)
C20 0.0163(16) 0.0207(17) 0.040(2) 0.0056(14) 0.0126(15) 0.0024(15)
O4 0.0198(12) 0.0193(11) 0.0174(11) 0.0069(9) 0.0052(9) 0.0063(9)
N2 0.0151(13) 0.0150(13) 0.0203(14) 0.0061(10) 0.0063(11) 0.0055(11)
C12 0.0169(16) 0.0171(15) 0.0263(18) 0.0064(13) 0.0075(13) 0.0055(13)
C11 0.0193(17) 0.0195(16) 0.0319(19) 0.0082(14) 0.0003(14) 0.0098(14)
C10 0.0202(17) 0.0232(17) 0.0224(17) 0.0061(14) -0.0007(13) 0.0107(14)
C8 0.0177(16) 0.0168(15) 0.0178(16) 0.0030(12) 0.0007(12) 0.0044(13)
C9 0.0133(14) 0.0114(14) 0.0153(15) 0.0026(11) 0.0032(11) 0.0022(11)
C5 0.0129(14) 0.0113(14) 0.0176(15) 0.0020(11) 0.0022(12) 0.0015(12)
N1 0.0152(13) 0.0133(12) 0.0158(13) 0.0040(10) 0.0034(10) 0.0013(10)
C1 0.0171(15) 0.0150(15) 0.0199(16) 0.0058(12) 0.0002(12) 0.0005(12)
C2 0.0169(16) 0.0214(17) 0.0312(19) 0.0103(14) 0.0035(14) 0.0025(14)
C3 0.0162(16) 0.0190(16) 0.0298(19) 0.0059(13) 0.0079(14) -0.0016(14)
C4 0.0152(15) 0.0162(15) 0.0200(16) 0.0032(12) 0.0055(13) 0.0009(13)
C6 0.0241(17) 0.0251(17) 0.0181(17) 0.0072(14) 0.0093(14) 0.0026(14)
C7 0.0299(19) 0.0254(18) 0.0169(16) 0.0070(15) 0.0085(14) 0.0086(14)
O7 0.0352(16) 0.0272(15) 0.074(2) 0.0127(13) 0.0292(16) -0.0010(15)
O5 0.0178(11) 0.0184(12) 0.0318(14) 0.0057(9) 0.0095(10) 0.0059(10)
O6 0.0192(12) 0.0166(11) 0.0266(13) 0.0077(9) 0.0020(10) 0.0060(10)

loop_
_atom_type_symbol
_atom_type_scat_Cromer_Mann_a1
_atom_type_scat_Cromer_Mann_a2
_atom_type_scat_Cromer_Mann_a3
_atom_type_scat_Cromer_Mann_a4
_atom_type_scat_Cromer_Mann_b1
_atom_type_scat_Cromer_Mann_b2
_atom_type_scat_Cromer_Mann_b3
_atom_type_scat_Cromer_Mann_b4
_atom_type_scat_Cromer_Mann_c
_atom_type_scat_dispersion_real
_atom_type_scat_dispersion_imag
_atom_type_scat_source
C 2.3100 1.0200 1.5886 0.8650 20.8439 10.2075 0.5687 51.6512 0.2156 0.0033 0.0016 'International Tables Vol C 4.2.6.8 and 6.1.1.4'
H 0.4930 0.3229 0.1402 0.0408 10.5109 26.1257 3.1424 57.7998 0.0030 0.0000 0.0000 'International Tables Vol C 4.2.6.8 and 6.1.1.4'
N 12.2126 3.1322 2.0125 1.1663 0.0057 9.8933 28.9975 0.5826 -11.5290 0.0061 0.0033 'International Tables Vol C 4.2.6.8 and 6.1.1.4'
O 3.0485 2.2868 1.5463 0.8670 13.2771 5.7011 0.3239 32.9089 0.2508 0.0106 0.0060 'International Tables Vol C 4.2.6.8 and 6.1.1.4'
Co 12.2841 7.3409 4.0034 2.3488 4.2791 0.2784 13.5359 71.1692 1.0118 0.3494 0.9721 'International Tables Vol C 4.2.6.8 and 6.1.1.4'

loop_
_geom_angle_atom_site_label_1
_geom_angle_atom_site_label_2
_geom_angle_atom_site_label_3
_geom_angle
_geom_angle_publ_flag
O1 Co1 N3 75.10(10) ?
O1 Co1 O3 151.22(8) ?
N3 Co1 O3 76.26(9) ?
O1 Co1 O4 90.13(9) ?
N3 Co1 O4 90.23(10) ?
O3 Co1 O4 92.74(9) ?
O1 Co1 N2 90.99(10) ?
N3 Co1 N2 96.45(10) ?
O3 Co1 N2 89.46(9) ?
O4 Co1 N2 173.29(10) ?
O1 Co1 N1 119.55(10) ?
N3 Co1 N1 164.48(10) ?
O3 Co1 N1 88.76(9) ?
O4 Co1 N1 94.58(10) ?
N2 Co1 N1 79.12(10) ?
Co1 O1 C13 116.8(2) no
O1 C13 O2 124.1(3) no
O1 C13 C14 114.6(3) no
O2 C13 C14 121.2(3) no
C13 C14 N3 111.4(3) no
C13 C14 C15 129.9(3) no
N3 C14 C15 118.8(3) no
Co1 N3 C14 121.6(2) no
Co1 N3 C19 117.6(2) no
C14 N3 C19 120.8(3) no
N3 C19 C16 121.8(3) no
N3 C19 C18 117.4(3) no
C16 C19 C18 120.7(3) no
C19 C16 N5 120.8(3) no
C19 C16 N6 118.7(3) no
N5 C16 N6 120.4(3) no
C16 N5 C17 115.1(3) no
N5 C17 N4 127.9(3) no
N5 C17 N7 117.0(3) no
N4 C17 N7 115.1(3) no
C17 N4 C18 117.6(3) no
C19 C18 N4 117.7(3) no
C19 C18 O3 118.1(3) no
N4 C18 O3 124.2(3) no
Co1 O3 C18 110.63(19) no
C17 N7 H141 119.8 no
C17 N7 H142 119.9 no
H141 N7 H142 117.6 no
C16 N6 C15 119.0(3) no
C14 C15 N6 120.8(3) no
C14 C15 C20 121.7(3) no
N6 C15 C20 117.4(3) no
C15 C20 H172 111.5 no
C15 C20 H173 110.1 no
H172 C20 H173 108.2 no
C15 C20 H171 110.7 no
H172 C20 H171 106.6 no
H173 C20 H171 109.7 no
Co1 O4 H181 116.6 no
Co1 O4 H182 109.7 no
H181 O4 H182 95.0 no
Co1 N2 C12 128.8(2) no
Co1 N2 C9 112.7(2) no
C12 N2 C9 118.5(3) no
N2 C12 C11 122.3(3) no
N2 C12 H201 119.1 no
C11 C12 H201 118.6 no
C12 C11 C10 119.6(3) no
C12 C11 H211 120.2 no
C10 C11 H211 120.2 no
C11 C10 C8 119.9(3) no
C11 C10 H221 120.1 no
C8 C10 H221 120.0 no
C10 C8 C9 116.7(3) no
C10 C8 C7 124.4(3) no
C9 C8 C7 118.9(3) no
C8 C9 N2 123.1(3) no
C8 C9 C5 120.1(3) no
N2 C9 C5 116.8(3) no
C9 C5 N1 117.5(3) no
C9 C5 C4 119.5(3) no
N1 C5 C4 123.0(3) no
Co1 N1 C5 113.6(2) no
Co1 N1 C1 127.6(2) no
C5 N1 C1 118.5(3) no
N1 C1 C2 122.0(3) no
N1 C1 H271 118.0 no
C2 C1 H271 120.0 no
C1 C2 C3 119.8(3) no
C1 C2 H281 119.3 no
C3 C2 H281 120.9 no
C2 C3 C4 119.9(3) no
C2 C3 H291 120.7 no
C4 C3 H291 119.4 no
C3 C4 C5 116.8(3) no
C3 C4 C6 124.2(3) no
C5 C4 C6 119.0(3) no
C4 C6 C7 121.2(3) no
C4 C6 H311 119.5 no
C7 C6 H311 119.2 no
C8 C7 C6 121.3(3) no
C8 C7 H321 118.4 no
C6 C7 H321 120.3 no
H331 O7 H332 86.2 no
H341 O5 H342 108.7 no
H351 O6 H352 105.5 no

loop_
_geom_bond_atom_site_label_1
_geom_bond_atom_site_label_2
_geom_bond_distance
_geom_bond_publ_flag
Co1 O1 2.140(2) ?
Co1 N3 2.016(3) ?
Co1 O3 2.270(2) ?
Co1 O4 2.120(2) ?
Co1 N2 2.123(3) ?
Co1 N1 2.079(3) ?
O1 C13 1.279(4) ?
C13 O2 1.244(4) ?
C13 C14 1.519(4) ?
C14 N3 1.319(4) no
C14 C15 1.426(4) no
N3 C19 1.319(4) no
C19 C16 1.397(4) no
C19 C18 1.450(4) no
C16 N5 1.354(4) no
C16 N6 1.360(4) no
N5 C17 1.360(4) no
C17 N4 1.378(4) no
C17 N7 1.337(4) ?
N4 C18 1.335(4) no
C18 O3 1.265(4) ?
N7 H141 0.852 no
N7 H142 0.843 no
N6 C15 1.342(4) no
C15 C20 1.491(4) ?
C20 H172 0.947 no
C20 H173 0.960 no
C20 H171 0.930 no
O4 H181 0.810 no
O4 H182 0.801 no
N2 C12 1.333(4) no
N2 C9 1.355(4) no
C12 C11 1.402(5) no
C12 H201 0.923 no
C11 C10 1.363(5) no
C11 H211 0.914 no
C10 C8 1.414(5) no
C10 H221 0.926 no
C8 C9 1.408(4) no
C8 C7 1.435(5) no
C9 C5 1.439(4) no
C5 N1 1.359(4) no
C5 C4 1.411(4) no
N1 C1 1.333(4) no
C1 C2 1.406(5) no
C1 H271 0.930 no
C2 C3 1.363(5) no
C2 H281 0.928 no
C3 C4 1.412(5) no
C3 H291 0.928 no
C4 C6 1.439(5) no
C6 C7 1.349(5) no
C6 H311 0.925 no
C7 H321 0.926 no
O7 H331 0.800 no
O7 H332 0.810 no
O5 H341 0.811 no
O5 H342 0.820 no
O6 H351 0.830 no
O6 H352 0.820 no

loop_
_geom_hbond_atom_site_label_D
_geom_hbond_atom_site_label_H
_geom_hbond_atom_site_label_A
_geom_hbond_site_symmetry_A
_geom_hbond_distance_DH
_geom_hbond_distance_HA
_geom_hbond_distance_DA
_geom_hbond_angle_DHA
_geom_hbond_publ_flag
N7 H141 O2 1_665 0.85 2.12 2.942(4) 163 yes
N7 H142 O6 2_666 0.84 2.15 2.970(4) 165 yes
O4 H181 O6 1_555 0.81 1.93 2.717(3) 164 yes
O4 H182 N5 2_666 0.80 2.25 3.051(4) 176 yes
O5 H341 O1 . 0.82 2.34 3.079(4) 151 yes
O5 H341 O2 . 0.82 2.23 2.896(4) 139 yes
O5 H342 N4 1_445 0.82 2.04 2.844(4) 166 yes
O6 H351 O5 . 0.83 1.92 2.740(4) 174 yes
O6 H352 N5 1_545 0.82 2.05 2.871(4) 176 yes
O7 H331 O5 1_665 0.80 2.25 2.941(4) 145 yes
O7 H332 O3 . 0.81 2.23 2.962(5) 151 yes
